data_1556764
loop_
_publ_author_name
'Kaur, Ramanpreet'
'Gautam, Raj'
'Cherukuvada, Suryanarayan'
'Guru Row, Tayur N.'

_publ_section_title
;
 Do carboximide-carboxylic acid combinations form co-crystals? The role of
 hydroxyl substitution on the formation of co-crystals and eutectics.
;
_journal_issue 'Pt 3'
_journal_name_full IUCrJ
_journal_page_first 341
_journal_page_last 351
_journal_paper_doi 10.1107/S2052252515002651
_journal_volume 2
_journal_year 2015
_chemical_compound_source 'see text'
_chemical_formula_moiety 'C7 H6 O5, 2(C4 H5 N O2)'
_chemical_formula_sum 'C15 H16 N2 O9'
_chemical_formula_weight 368.30
_space_group_IT_number 2
_space_group_name_Hall '-P 1'
_space_group_name_H-M_alt 'P -1'
_symmetry_cell_setting triclinic
_symmetry_Int_Tables_number 2
_symmetry_space_group_name_Hall '-P 1'
_symmetry_space_group_name_H-M 'P -1'
_atom_sites_solution_hydrogens mixed
_cell_angle_alpha 97.248(8)
_cell_angle_beta 96.773(8)
_cell_angle_gamma 90.663(6)
_cell_formula_units_Z 2
_cell_length_a 4.9225(4)
_cell_length_b 11.7839(10)
_cell_length_c 13.8540(16)
_cell_measurement_reflns_used 3114
_cell_measurement_temperature 110(2)
_cell_measurement_theta_max 26.3151
_cell_measurement_theta_min 2.4312
_cell_volume 791.35(13)
_computing_cell_refinement
;
CrysAlisPro, Agilent Technologies,
Version 1.171.36.20 (release 27-06-2012 CrysAlis171 .NET)
(compiled Jul 11 2012,15:38:31)
;
_computing_data_collection
;
CrysAlisPro, Agilent Technologies,
Version 1.171.36.20 (release 27-06-2012 CrysAlis171 .NET)
(compiled Jul 11 2012,15:38:31)
;
_computing_data_reduction
;
CrysAlisPro, Agilent Technologies,
Version 1.171.36.20 (release 27-06-2012 CrysAlis171 .NET)
(compiled Jul 11 2012,15:38:31)
;
_computing_publication_material 'PLATON (Spek, 2003)'
_diffrn_ambient_temperature 110(2)
_diffrn_measured_fraction_theta_full 0.999
_diffrn_measured_fraction_theta_max 0.999
_diffrn_measurement_device_type 'Xcalibur, Eos, Nova'
_diffrn_radiation_monochromator mirror
_diffrn_radiation_probe x-ray
_diffrn_radiation_source 'Mova (Mo) X-ray Source'
_diffrn_radiation_type MoK\a
_diffrn_radiation_wavelength 0.71073
_diffrn_reflns_av_R_equivalents 0.0704
_diffrn_reflns_av_unetI/netI 0.0586
_diffrn_reflns_Laue_measured_fraction_full 0.999
_diffrn_reflns_Laue_measured_fraction_max 0.999
_diffrn_reflns_limit_h_max 6
_diffrn_reflns_limit_h_min -6
_diffrn_reflns_limit_k_max 14
_diffrn_reflns_limit_k_min -14
_diffrn_reflns_limit_l_max 17
_diffrn_reflns_limit_l_min -17
_diffrn_reflns_number 11875
_diffrn_reflns_point_group_measured_fraction_full 0.999
_diffrn_reflns_point_group_measured_fraction_max 0.999
_diffrn_reflns_reduction_process
;
;
_diffrn_reflns_theta_full 25.242
_diffrn_reflns_theta_max 25.998
_diffrn_reflns_theta_min 2.436
_exptl_absorpt_coefficient_mu 0.130
_exptl_absorpt_correction_T_max 1.00000
_exptl_absorpt_correction_T_min 0.57829
_exptl_absorpt_correction_type multi-scan
_exptl_absorpt_process_details
;
CrysAlisPro, Agilent Technologies,
Version 1.171.36.20 (release 27-06-2012 CrysAlis171 .NET)
(compiled Jul 11 2012,15:38:31)
Empirical absorption correction using spherical harmonics,
 implemented in SCALE3 ABSPACK scaling algorithm.
;
_exptl_crystal_colour colourless
_exptl_crystal_density_diffrn 1.546
_exptl_crystal_density_method 'Not Measured'
_exptl_crystal_description needle
_exptl_crystal_F_000 384
_exptl_crystal_size_max 0.220
_exptl_crystal_size_mid 0.200
_exptl_crystal_size_min 0.180
_refine_diff_density_max 0.451
_refine_diff_density_min -0.429
_refine_diff_density_rms 0.105
_refine_ls_extinction_method none
_refine_ls_goodness_of_fit_ref 1.103
_refine_ls_hydrogen_treatment mixed
_refine_ls_matrix_type full
_refine_ls_number_parameters 287
_refine_ls_number_reflns 3095
_refine_ls_number_restraints 0
_refine_ls_restrained_S_all 1.103
_refine_ls_R_factor_all 0.1174
_refine_ls_R_factor_gt 0.1002
_refine_ls_shift/su_max 0.001
_refine_ls_shift/su_mean 0.000
_refine_ls_structure_factor_coef Fsqd
_refine_ls_weighting_details
;
 w=1/[\s^2^(Fo^2^)+(0.0200P)^2^+7.7428P]
 where P=(Fo^2^+2Fc^2^)/3
;
_refine_ls_weighting_scheme calc
_refine_ls_wR_factor_gt 0.2315
_refine_ls_wR_factor_ref 0.2373
_reflns_number_gt 2267
_reflns_number_total 2784
_cod_data_source_file bi5039.cif
_cod_data_source_block SM-345THBAII
_cod_depositor_comments
;
The following automatic conversions were performed:

data item '_symmetry_cell_setting' value 'Triclinic' was changed to
'triclinic' in accordance with the
/home/saulius/struct/COD-crude-data/automatic-downloads/DataCite-retrospective/IUCr/depositions/lib/dictionaries/cif_core.dic
dictionary named 'cif_core.dic' version 2.4.2 last updated on
2011-04-26.

Automatic conversion script
Id: cif_fix_values 7556 2019-12-06 15:28:31Z antanas 
;
_cod_database_code 1556764
_publcif_datablock.id {3d020128-fe82-4a7d-8b68-ced197e40c3e}

loop_
_symmetry_equiv_pos_site_id
_symmetry_equiv_pos_as_xyz
1 x,y,z
2 -x,-y,-z

loop_
_atom_site_label
_atom_site_type_symbol
_atom_site_fract_x
_atom_site_fract_y
_atom_site_fract_z
_atom_site_U_iso_or_equiv
_atom_site_adp_type
_atom_site_occupancy
_atom_site_site_symmetry_order
_atom_site_calc_flag
_atom_site_refinement_flags_posn
_atom_site_refinement_flags_adp
C1 C 0.7316(11) 0.9583(5) 0.0802(4) 0.0179(12) Uani 1 1 d . .
C2 C 0.5366(11) 0.9285(5) 0.1466(4) 0.0174(12) Uani 1 1 d . .
C3 C 0.4732(12) 0.8153(5) 0.1564(4) 0.0187(13) Uani 1 1 d . .
C4 C 0.2850(12) 0.7925(5) 0.2193(4) 0.0189(13) Uani 1 1 d . .
C5 C 0.1650(12) 0.8832(5) 0.2731(4) 0.0205(13) Uani 1 1 d . .
C6 C 0.2288(12) 0.9949(5) 0.2630(4) 0.0189(13) Uani 1 1 d . .
C7 C 0.4142(12) 1.0193(5) 0.1993(4) 0.0170(12) Uani 1 1 d . .
C8 C 0.0109(13) 0.4023(6) 0.2508(5) 0.0281(15) Uani 1 1 d . .
C9 C -0.0264(14) 0.3118(6) 0.1641(5) 0.0331(16) Uani 1 1 d . .
H9A H -0.0757 0.2372 0.1842 0.040 Uiso 1 1 calc R U
H9B H 0.1440 0.3034 0.1327 0.040 Uiso 1 1 calc R U
C10 C -0.2585(16) 0.3516(7) 0.0935(6) 0.0345(17) Uani 1 1 d . .
C11 C -0.3673(14) 0.4558(6) 0.1533(5) 0.0291(15) Uani 1 1 d . .
C12 C -0.4141(12) 0.7142(5) 0.4424(4) 0.0198(13) Uani 1 1 d . .
C13 C -0.5938(14) 0.6479(5) 0.4966(5) 0.0245(14) Uani 1 1 d . .
C14 C -0.7113(14) 0.7380(5) 0.5680(5) 0.0229(14) Uani 1 1 d . .
C15 C -0.6339(12) 0.8503(5) 0.5354(4) 0.0195(13) Uani 1 1 d . .
N1 N -0.2042(12) 0.4772(5) 0.2395(4) 0.0299(13) Uani 1 1 d . .
N2 N -0.4518(10) 0.8286(4) 0.4676(4) 0.0211(11) Uani 1 1 d . .
H2N H -0.3681 0.8827 0.4429 0.025 Uiso 1 1 calc R U
O1 O 0.7865(8) 1.0580(3) 0.0710(3) 0.0190(9) Uani 1 1 d . .
O2 O 0.8417(9) 0.8700(3) 0.0314(3) 0.0217(10) Uani 1 1 d . .
O3 O 0.2041(9) 0.6856(4) 0.2356(3) 0.0244(10) Uani 1 1 d . .
O4 O -0.0146(8) 0.8636(4) 0.3375(3) 0.0210(10) Uani 1 1 d . .
O5 O 0.1138(9) 1.0842(4) 0.3155(3) 0.0235(10) Uani 1 1 d . .
O6 O 0.1870(10) 0.4114(4) 0.3207(4) 0.0374(12) Uani 1 1 d . .
O7 O -0.5656(9) 0.5104(4) 0.1284(3) 0.0290(11) Uani 1 1 d . .
O8 O -0.7131(8) 0.9439(3) 0.5643(3) 0.0222(10) Uani 1 1 d . .
O9 O -0.2568(9) 0.6749(4) 0.3852(3) 0.0257(10) Uani 1 1 d . .
H1N H -0.22(2) 0.539(9) 0.280(8) 0.08(4) Uiso 1 1 d . .
H2O H 0.961(16) 0.901(6) -0.003(6) 0.04(2) Uiso 1 1 d . .
H3 H 0.528(13) 0.748(5) 0.113(5) 0.019(16) Uiso 1 1 d . .
H3O H 0.296(19) 0.645(8) 0.209(7) 0.06(3) Uiso 1 1 d . .
H4O H -0.048(17) 0.794(8) 0.343(6) 0.05(3) Uiso 1 1 d . .
H5O H -0.034(17) 1.055(7) 0.340(6) 0.04(2) Uiso 1 1 d . .
H7 H 0.461(13) 1.096(6) 0.195(5) 0.019(16) Uiso 1 1 d . .
H10A H -0.195(14) 0.376(6) 0.037(5) 0.030(19) Uiso 1 1 d . .
H10B H -0.403(17) 0.294(7) 0.083(6) 0.05(2) Uiso 1 1 d . .
H13A H -0.732(15) 0.610(6) 0.448(5) 0.031(19) Uiso 1 1 d . .
H13B H -0.492(15) 0.597(6) 0.523(5) 0.03(2) Uiso 1 1 d . .
H14A H -0.623(14) 0.745(6) 0.635(5) 0.028(19) Uiso 1 1 d . .
H14B H -0.918(13) 0.728(5) 0.564(4) 0.018(16) Uiso 1 1 d . .

loop_
_atom_site_aniso_label
_atom_site_aniso_U_11
_atom_site_aniso_U_22
_atom_site_aniso_U_33
_atom_site_aniso_U_23
_atom_site_aniso_U_13
_atom_site_aniso_U_12
C1 0.012(3) 0.019(3) 0.021(3) -0.002(2) 0.002(2) 0.001(2)
C2 0.010(3) 0.022(3) 0.019(3) 0.000(2) 0.002(2) 0.006(2)
C3 0.018(3) 0.019(3) 0.019(3) -0.001(2) 0.005(2) 0.003(2)
C4 0.016(3) 0.019(3) 0.022(3) 0.002(2) 0.004(2) 0.004(2)
C5 0.018(3) 0.026(3) 0.018(3) -0.001(2) 0.007(2) 0.004(2)
C6 0.014(3) 0.020(3) 0.021(3) -0.004(2) 0.002(2) 0.003(2)
C7 0.014(3) 0.013(3) 0.023(3) 0.000(2) 0.003(2) 0.000(2)
C8 0.025(4) 0.026(3) 0.035(4) 0.007(3) 0.009(3) 0.001(3)
C9 0.026(4) 0.031(4) 0.042(4) -0.004(3) 0.008(3) 0.003(3)
C10 0.033(4) 0.032(4) 0.037(4) -0.002(3) 0.007(3) 0.010(3)
C11 0.030(4) 0.024(3) 0.035(4) 0.006(3) 0.013(3) -0.003(3)
C12 0.017(3) 0.019(3) 0.023(3) -0.003(2) 0.004(2) 0.001(2)
C13 0.025(4) 0.015(3) 0.033(4) -0.002(3) 0.011(3) 0.001(3)
C14 0.026(4) 0.018(3) 0.026(4) 0.001(3) 0.009(3) 0.000(3)
C15 0.018(3) 0.019(3) 0.022(3) 0.000(2) 0.004(2) 0.002(2)
N1 0.035(3) 0.019(3) 0.036(3) -0.003(2) 0.014(3) 0.001(2)
N2 0.025(3) 0.014(3) 0.026(3) -0.001(2) 0.011(2) 0.003(2)
O1 0.013(2) 0.020(2) 0.024(2) -0.0009(17) 0.0076(17) 0.0015(16)
O2 0.021(2) 0.017(2) 0.028(2) -0.0001(18) 0.0108(19) 0.0044(17)
O3 0.025(2) 0.016(2) 0.034(3) -0.0001(19) 0.016(2) 0.0067(18)
O4 0.017(2) 0.022(2) 0.026(2) 0.0004(18) 0.0109(18) 0.0068(18)
O5 0.022(2) 0.020(2) 0.028(3) -0.0040(18) 0.0109(19) 0.0064(18)
O6 0.035(3) 0.037(3) 0.039(3) 0.002(2) 0.001(2) -0.002(2)
O7 0.029(3) 0.021(2) 0.038(3) 0.003(2) 0.009(2) 0.006(2)
O8 0.023(2) 0.013(2) 0.032(3) -0.0003(17) 0.0133(19) 0.0056(17)
O9 0.025(2) 0.021(2) 0.031(3) -0.0048(18) 0.012(2) 0.0092(18)

loop_
_atom_type_symbol
_atom_type_description
_atom_type_scat_dispersion_real
_atom_type_scat_dispersion_imag
_atom_type_scat_source
O O 0.0106 0.0060 'International Tables Vol C Tables 4.2.6.8 and 6.1.1.4'
N N 0.0061 0.0033 'International Tables Vol C Tables 4.2.6.8 and 6.1.1.4'
H H 0.0000 0.0000 'International Tables Vol C Tables 4.2.6.8 and 6.1.1.4'
C C 0.0033 0.0016 'International Tables Vol C Tables 4.2.6.8 and 6.1.1.4'

loop_
_geom_angle_atom_site_label_1
_geom_angle_atom_site_label_2
_geom_angle_atom_site_label_3
_geom_angle
O1 C1 O2 122.8(5)
O1 C1 C2 122.0(5)
O2 C1 C2 115.2(5)
C3 C2 C7 121.0(5)
C3 C2 C1 121.9(5)
C7 C2 C1 117.1(5)
C4 C3 C2 119.3(5)
C4 C3 H3 115(4)
C2 C3 H3 124(4)
O3 C4 C3 125.3(5)
O3 C4 C5 114.9(5)
C3 C4 C5 119.8(6)
O4 C5 C6 118.3(5)
O4 C5 C4 121.1(5)
C6 C5 C4 120.5(5)
O5 C6 C5 121.0(5)
O5 C6 C7 118.5(5)
C5 C6 C7 120.4(5)
C6 C7 C2 118.9(5)
C6 C7 H7 120(4)
C2 C7 H7 121(4)
O6 C8 N1 124.2(6)
O6 C8 C9 128.7(6)
N1 C8 C9 107.1(6)
C8 C9 C10 105.9(6)
C8 C9 H9A 110.6
C10 C9 H9A 110.6
C8 C9 H9B 110.6
C10 C9 H9B 110.6
H9A C9 H9B 108.7
C11 C10 C9 103.6(6)
C11 C10 H10A 108(4)
C9 C10 H10A 112(4)
C11 C10 H10B 106(5)
C9 C10 H10B 108(5)
H10A C10 H10B 118(6)
O7 C11 N1 125.4(6)
O7 C11 C10 126.4(7)
N1 C11 C10 108.1(6)
O9 C12 N2 124.5(6)
O9 C12 C13 126.9(5)
N2 C12 C13 108.7(5)
C12 C13 C14 104.8(5)
C12 C13 H13A 107(4)
C14 C13 H13A 113(4)
C12 C13 H13B 107(5)
C14 C13 H13B 116(5)
H13A C13 H13B 109(6)
C15 C14 C13 104.1(5)
C15 C14 H14A 103(4)
C13 C14 H14A 115(4)
C15 C14 H14B 111(3)
C13 C14 H14B 111(3)
H14A C14 H14B 112(5)
O8 C15 N2 125.3(6)
O8 C15 C14 126.5(5)
N2 C15 C14 108.2(5)
C11 N1 C8 114.6(6)
C11 N1 H1N 121(7)
C8 N1 H1N 124(7)
C12 N2 C15 113.1(5)
C12 N2 H2N 123.5
C15 N2 H2N 123.5
C1 O2 H2O 105(5)
C4 O3 H3O 105(7)
C5 O4 H4O 116(6)
C6 O5 H5O 107(5)

loop_
_geom_bond_atom_site_label_1
_geom_bond_atom_site_label_2
_geom_bond_distance
C1 O1 1.228(7)
C1 O2 1.324(7)
C1 C2 1.475(8)
C2 C3 1.393(8)
C2 C7 1.400(8)
C3 C4 1.391(8)
C3 H3 0.99(6)
C4 O3 1.371(7)
C4 C5 1.402(8)
C5 O4 1.366(7)
C5 C6 1.377(9)
C6 O5 1.369(7)
C6 C7 1.394(8)
C7 H7 0.94(7)
C8 O6 1.214(8)
C8 N1 1.394(9)
C8 C9 1.495(9)
C9 C10 1.532(10)
C9 H9A 0.9900
C9 H9B 0.9900
C10 C11 1.531(9)
C10 H10A 0.95(7)
C10 H10B 0.97(8)
C11 O7 1.215(8)
C11 N1 1.352(9)
C12 O9 1.226(7)
C12 N2 1.370(7)
C12 C13 1.497(9)
C13 C14 1.525(8)
C13 H13A 0.96(7)
C13 H13B 0.87(7)
C14 C15 1.510(8)
C14 H14A 0.97(7)
C14 H14B 1.02(6)
C15 O8 1.210(7)
C15 N2 1.377(8)
N1 H1N 0.87(11)
N2 H2N 0.8800
O2 H2O 0.90(8)
O3 H3O 0.75(9)
O4 H4O 0.85(9)
O5 H5O 0.92(8)

loop_
_geom_torsion_atom_site_label_1
_geom_torsion_atom_site_label_2
_geom_torsion_atom_site_label_3
_geom_torsion_atom_site_label_4
_geom_torsion
O1 C1 C2 C3 179.5(6)
O2 C1 C2 C3 -0.3(8)
O1 C1 C2 C7 0.1(8)
O2 C1 C2 C7 -179.7(5)
C7 C2 C3 C4 0.2(9)
C1 C2 C3 C4 -179.2(5)
C2 C3 C4 O3 179.9(6)
C2 C3 C4 C5 -1.0(9)
O3 C4 C5 O4 1.1(8)
C3 C4 C5 O4 -178.1(6)
O3 C4 C5 C6 -179.8(5)
C3 C4 C5 C6 1.0(9)
O4 C5 C6 O5 -0.6(9)
C4 C5 C6 O5 -179.7(5)
O4 C5 C6 C7 179.0(5)
C4 C5 C6 C7 -0.1(9)
O5 C6 C7 C2 178.9(5)
C5 C6 C7 C2 -0.7(9)
C3 C2 C7 C6 0.7(9)
C1 C2 C7 C6 -179.9(5)
O6 C8 C9 C10 -173.0(7)
N1 C8 C9 C10 8.6(8)
C8 C9 C10 C11 -8.2(8)
C9 C10 C11 O7 -174.7(7)
C9 C10 C11 N1 5.2(8)
O9 C12 C13 C14 171.7(6)
N2 C12 C13 C14 -7.9(7)
C12 C13 C14 C15 10.8(7)
C13 C14 C15 O8 170.7(6)
C13 C14 C15 N2 -10.4(7)
O7 C11 N1 C8 -179.9(6)
C10 C11 N1 C8 0.1(8)
O6 C8 N1 C11 175.8(6)
C9 C8 N1 C11 -5.6(8)
O9 C12 N2 C15 -178.2(6)
C13 C12 N2 C15 1.4(7)
O8 C15 N2 C12 -175.2(6)
C14 C15 N2 C12 5.9(7)
